data_1564793
loop_
_publ_author_name
'Weng, Zhewei'
'Ogiwara, Naoki'
'Kitao, Takashi'
'Kikukawa, Yuji'
'Gao, Yu'
'Yan, Likai'
'Uchida, Sayaka'

_publ_section_title
;
 Incorporating highly basic polyoxometalate anions comprising Nb or Ta
 into nanoscale reaction fields of porous ionic crystals.
;
_journal_issue 44
_journal_name_full Nanoscale
_journal_page_first 18451
_journal_page_last 18457
_journal_paper_doi 10.1039/d1nr04762k
_journal_volume 13
_journal_year 2021
_chemical_formula_moiety 'C12 H6 Cr6 K7.5 Nb3 O103 P2 W15, 1.5(H4 O2)'
_chemical_formula_sum 'C12 H12 Cr6 K7.5 Nb3 O106 P2 W15'
_chemical_formula_weight 5555.89
_space_group_crystal_system trigonal
_space_group_IT_number 164
_space_group_name_Hall '-P 3 2"'
_space_group_name_H-M_alt 'P -3 m 1'
_atom_sites_solution_hydrogens mixed
_audit_creation_date 2021-01-19
_audit_creation_method
;
Olex2 1.3
(compiled 2020.11.12 svn.r5f609507 for OlexSys, GUI svn.r6226)
;
_audit_update_record
;
2021-01-19 deposited with the CCDC.	2021-10-01 downloaded from the CCDC.
;
_cell_angle_alpha 90
_cell_angle_beta 90
_cell_angle_gamma 120
_cell_formula_units_Z 2
_cell_length_a 16.1712(4)
_cell_length_b 16.1712(4)
_cell_length_c 24.9066(7)
_cell_measurement_reflns_used 11605
_cell_measurement_temperature 293(2)
_cell_measurement_theta_max 30.2040
_cell_measurement_theta_min 2.8490
_cell_volume 5640.7(3)
_computing_cell_refinement 'CrysAlisPro 1.171.39.46 (Rigaku OD, 2018)'
_computing_data_collection 'CrysAlisPro 1.171.39.46 (Rigaku OD, 2018)'
_computing_data_reduction 'CrysAlisPro 1.171.39.46 (Rigaku OD, 2018)'
_computing_molecular_graphics 'Olex2 1.3 (Dolomanov et al., 2009)'
_computing_publication_material 'Olex2 1.3 (Dolomanov et al., 2009)'
_computing_structure_refinement 'SHELXL 2018/3 (Sheldrick, 2015)'
_diffrn_ambient_temperature 293(2)
_diffrn_detector 'CCD plate'
_diffrn_measured_fraction_theta_full 0.998
_diffrn_measured_fraction_theta_max 0.941
_diffrn_measurement_details
;
List of Runs (angles in degrees, time in seconds):

  # Type    Start    End  Width  t~exp~   \w     \q     \k     \f   Frames
#--------------------------------------------------------------------------
  1  \w    -12.00  79.00   0.50   14.03    --  -10.30  59.00 -47.00  182
  2  \w    -25.00  19.00   0.50   14.03    --  -10.30  60.00 -30.00   88
  3  \w    -71.00  48.00   0.50   14.03    --  -10.30  57.00-180.00  238
;
_diffrn_measurement_device 'four-circle diffractometer'
_diffrn_measurement_device_type 'XtaLAB AFC12 (RINC): Kappa dual offset/far'
_diffrn_measurement_method '\w scans'
_diffrn_orient_matrix_type 'CrysAlisPro convention (1999,Acta A55,543-557)'
_diffrn_orient_matrix_UB_11 0.0091588000
_diffrn_orient_matrix_UB_12 0.0340916000
_diffrn_orient_matrix_UB_13 0.0204259000
_diffrn_orient_matrix_UB_21 0.0157022000
_diffrn_orient_matrix_UB_22 0.0365306000
_diffrn_orient_matrix_UB_23 -0.0196675000
_diffrn_orient_matrix_UB_31 -0.0472767000
_diffrn_orient_matrix_UB_32 -0.0084314000
_diffrn_orient_matrix_UB_33 -0.0025537000
_diffrn_radiation_monochromator mirror
_diffrn_radiation_probe x-ray
_diffrn_radiation_type 'Mo K\a'
_diffrn_radiation_wavelength 0.71073
_diffrn_reflns_av_R_equivalents 0.0595
_diffrn_reflns_av_unetI/netI 0.0411
_diffrn_reflns_Laue_measured_fraction_full 0.998
_diffrn_reflns_Laue_measured_fraction_max 0.941
_diffrn_reflns_limit_h_max 22
_diffrn_reflns_limit_h_min -13
_diffrn_reflns_limit_k_max 17
_diffrn_reflns_limit_k_min -22
_diffrn_reflns_limit_l_max 33
_diffrn_reflns_limit_l_min -34
_diffrn_reflns_number 40304
_diffrn_reflns_point_group_measured_fraction_full 0.998
_diffrn_reflns_point_group_measured_fraction_max 0.941
_diffrn_reflns_theta_full 25.242
_diffrn_reflns_theta_max 30.011
_diffrn_reflns_theta_min 2.453
_diffrn_source 'micro-focus sealed X-ray tube'
_diffrn_source_type 'Rigaku (Mo) X-ray Source'
_exptl_absorpt_coefficient_mu 16.486
_exptl_absorpt_correction_T_max 0.996
_exptl_absorpt_correction_T_min 0.990
_exptl_absorpt_correction_type analytical
_exptl_absorpt_process_details
;
CrysAlisPro 1.171.39.46 (Rigaku Oxford Diffraction, 2018)
Analytical numeric absorption correction using a multifaceted crystal
			model based on expressions derived by R.C. Clark & J.S. Reid.
(Clark, R. C. & Reid, J. S. (1995). Acta Cryst. A51, 887-897)
Empirical absorption correction using spherical harmonics,
 implemented in SCALE3 ABSPACK scaling algorithm.
;
_exptl_crystal_colour 'clear green'
_exptl_crystal_density_diffrn 3.271
_exptl_crystal_description plate
_exptl_crystal_F_000 4963
_exptl_crystal_size_max 0.08
_exptl_crystal_size_mid 0.034
_exptl_crystal_size_min 0.023
_refine_diff_density_max 2.474
_refine_diff_density_min -2.519
_refine_diff_density_rms 0.314
_refine_ls_extinction_method none
_refine_ls_goodness_of_fit_ref 1.076
_refine_ls_hydrogen_treatment constr
_refine_ls_matrix_type full
_refine_ls_number_parameters 334
_refine_ls_number_reflns 5704
_refine_ls_number_restraints 1140
_refine_ls_restrained_S_all 1.001
_refine_ls_R_factor_all 0.0647
_refine_ls_R_factor_gt 0.0454
_refine_ls_shift/su_max 0.001
_refine_ls_shift/su_mean 0.000
_refine_ls_structure_factor_coef Fsqd
_refine_ls_weighting_details 'w=1/[\s^2^(Fo^2^)+(0.0152P)^2^+182.3912P] where P=(Fo^2^+2Fc^2^)/3'
_refine_ls_weighting_scheme calc
_refine_ls_wR_factor_gt 0.0883
_refine_ls_wR_factor_ref 0.0944
_reflns_Friedel_coverage 0.000
_reflns_number_gt 4509
_reflns_number_total 5704
_reflns_threshold_expression 'I > 2\s(I)'
_cod_data_source_file d1nr04762k2.cif
_cod_data_source_block exp_231_sq
_cod_depositor_comments 'Adding full bibliography for 1564793--1564795.cif.'
_cod_original_formula_sum 'C12 H12 Cr6 K7.50 Nb3 O106 P2 W15'
_cod_database_code 1564793
_shelx_shelxl_version_number 2018/3
_chemical_oxdiff_formula 'Cr3 Nb3 W15 O62'
_shelx_space_group_comment
;
The symmetry employed for this shelxl refinement is uniquely defined
by the following loop, which should always be used as a source of
symmetry information in preference to the above space-group names.
They are only intended as comments.
;
_reflns_odcompleteness_completeness 99.83
_reflns_odcompleteness_iscentric 1
_reflns_odcompleteness_theta 27.42
_olex2_refinement_description
;
1. Fixed Uiso
 At 1.2 times of:
  All C(H) groups
 At 1.5 times of:
  All O(H,H) groups
2. Shared sites
{C20, O20}
{C21, O21}
{W2, Nb2}
{W1, Nb1}
3. Restrained distances
 Cr7-O37
 2.063 with sigma of 0.02
4. Rigid bond restraints
 All non-hydrogen atoms
 with sigma for 1-2 distances of 0.01 and sigma for 1-3 distances of 0.01
5. Uiso/Uaniso restraints and constraints
All non-hydrogen atoms have similar U: within 2A with sigma of 0.04 and sigma
for terminal atoms of 0.08 within 2A
Uanis(C20) = Uanis(O20)
Uanis(C21) = Uanis(O21)
Uanis(W1) = Uanis(Nb1)
Uanis(W2) = Uanis(Nb2)
6. Rigid body (RIGU) restrains
 All non-hydrogen atoms
 with sigma for 1-2 distances of 0.004 and sigma for 1-3 distances of 0.004
7. Others
 Sof(W1)=Sof(Nb2)=0.5*(1-FVAR(2))
 Sof(W2)=Sof(Nb1)=0.5*FVAR(2)
 Fixed Sof: O20(0.5) O21(0.5) Cr1(0.5) O18(0.5) O22(0.5) O23(0.5) C20(0.5)
 H20(0.5) C21(0.5) K3(0.5) O27(0.5) O29(0.125) O30(0.25) O32(0.25) O14(0.16667)
 H28A(0.5) H28B(0.5) O35(0.125) O37(0.5) O12(0.25) O26(0.33333) K25(0.25)
8.a Free rotating group:
 O28(H28A,H28B)
8.b Aromatic/amide H refined with riding coordinates:
 C18(H18), C20(H20)
;
_smtbx_masks_void_probe_radius 1.2
_smtbx_masks_void_truncation_radius 1.2
_platon_squeeze_void_probe_radius 1.20
_olex2_submission_special_instructions 'No special instructions were received'
_oxdiff_exptl_absorpt_empirical_details
;
Empirical correction (ABSPACK) includes:
- Absorption correction using spherical harmonics
- Frame scaling
;
_oxdiff_exptl_absorpt_empirical_full_max 2.628
_oxdiff_exptl_absorpt_empirical_full_min 0.688

loop_
_space_group_symop_operation_xyz
'x, y, z'
'-y, x-y, z'
'-x+y, -x, z'
'x-y, -y, -z'
'-x, -x+y, -z'
'y, x, -z'
'-x, -y, -z'
'y, -x+y, -z'
'x-y, x, -z'
'-x+y, y, z'
'x, x-y, z'
'-y, -x, z'

loop_
_atom_site_label
_atom_site_type_symbol
_atom_site_fract_x
_atom_site_fract_y
_atom_site_fract_z
_atom_site_U_iso_or_equiv
_atom_site_adp_type
_atom_site_occupancy
_atom_site_site_symmetry_order
_atom_site_calc_flag
_atom_site_refinement_flags_posn
_atom_site_refinement_flags_adp
_atom_site_refinement_flags_occupancy
_atom_site_disorder_assembly
_atom_site_disorder_group
W3 W 0.88026(2) 0.32606(3) 0.36922(2) 0.01431(9) Uani 1 1 d . U . . .
W4 W 0.88082(3) 0.32768(3) 0.21786(2) 0.02123(10) Uani 1 1 d . U . . .
W1 W 0.80759(4) 0.40379(2) 0.49146(2) 0.01431(17) Uani 0.717(4) 2 d S TU P A 2
W2 W 0.80799(6) 0.40400(3) 0.09510(4) 0.0172(3) Uani 0.283(4) 2 d S TU P A 1
P1 P 0.666667 0.333333 0.3750(2) 0.0095(9) Uani 1 6 d S TU P A .
P2 P 0.666667 0.333333 0.2118(2) 0.0100(9) Uani 1 6 d S TU P A .
O15 O 0.7215(3) 0.4429(6) 0.5227(4) 0.0202(17) Uani 1 2 d S TU P . .
O24 O 0.666667 0.333333 0.4389(6) 0.014(2) Uani 1 6 d S TU P . .
O31 O 0.8518(4) 0.3452(5) 0.1476(2) 0.0180(12) Uani 1 1 d . U . . .
O33 O 0.8515(4) 0.3444(5) 0.4424(2) 0.0177(12) Uani 1 1 d . U . . .
O36 O 0.8769(5) 0.3078(5) 0.2947(2) 0.0188(12) Uani 1 1 d . U . . .
Cr7 Cr 1.06773(7) 0.13546(14) 0.36985(7) 0.0170(4) Uani 1 2 d DS TU P A .
O4 O 0.7189(3) 0.2811(3) 0.2306(3) 0.0154(15) Uani 1 2 d S TU P . .
O1 O 0.7190(3) 0.2810(3) 0.3579(3) 0.0131(15) Uani 1 2 d S TU P . .
O2 O 0.8085(3) 0.1915(3) 0.3803(3) 0.0153(15) Uani 1 2 d S TU P . .
O6 O 0.7236(3) 0.2764(3) 0.0645(4) 0.0200(18) Uani 1 2 d S TU P . .
O7 O 0.9030(6) 0.4515(3) 0.2341(3) 0.0202(17) Uani 1 2 d S TU P . .
O9 O 0.9024(6) 0.4512(3) 0.3568(3) 0.0159(16) Uani 1 2 d S TU P . .
O10 O 0.9936(4) 0.3466(5) 0.3828(2) 0.0207(13) Uani 1 1 d . U . . .
O13 O 0.666667 0.333333 0.1483(6) 0.016(2) Uani 1 6 d S TU P . .
O3 O 0.9941(5) 0.3470(6) 0.2074(3) 0.0344(16) Uani 1 1 d . U . . .
O5 O 1.000000 0.000000 0.3699(5) 0.011(2) Uani 1 6 d S TU P . .
O8 O 0.9903(6) 0.1486(5) 0.4272(2) 0.0256(14) Uani 1 1 d . U . . .
O11 O 0.9893(7) 0.1499(5) 0.3139(3) 0.0343(18) Uani 1 1 d . U . . .
C15 C 0.9080(5) 0.0920(5) 0.4441(5) 0.029(3) Uani 1 2 d S TU P A .
C18 C 0.9053(5) 0.0947(5) 0.2979(5) 0.035(3) Uani 1 2 d S TU P A .
H18 H 0.881702 0.118298 0.271567 0.042 Uiso 1 2 calc R U P . .
O16 O 0.8092(3) 0.1908(3) 0.2094(3) 0.0222(17) Uani 1 2 d S TU P . .
O17 O 1.000000 0.000000 0.1234(5) 0.015(2) Uani 1 6 d S TU P . .
O19 O 0.8998(9) 0.4499(4) 0.5372(4) 0.040(2) Uani 1 2 d S TU P . .
O20 O 1.0516(6) 0.1773(6) 0.1861(4) 0.0312(16) Uani 0.5 1 d . U P . .
O21 O 1.0516(6) 0.1767(6) 0.0611(4) 0.0322(15) Uani 0.5 1 d . U P . .
K1 K 1.000000 0.3261(3) 0.500000 0.0443(9) Uani 1 2 d S TU P A .
Cr1 Cr 0.95897(18) 0.09146(18) 0.12382(10) 0.0125(5) Uani 0.5 1 d . U P . .
O18 O 0.9131(10) 0.1874(9) 0.1221(5) 0.022(2) Uani 0.5 1 d . U P . .
O22 O 0.8664(10) 0.0274(10) 0.0658(5) 0.021(2) Uani 0.5 1 d . U P . .
O23 O 0.8639(9) 0.0265(10) 0.1803(5) 0.019(2) Uani 0.5 1 d . U P . .
C20 C 1.0516(6) 0.1773(6) 0.1861(4) 0.0312(16) Uani 0.5 1 d . U P . .
H20 H 1.066403 0.239142 0.194778 0.037 Uiso 0.5 1 calc R U P . .
C21 C 1.0516(6) 0.1767(6) 0.0611(4) 0.0322(15) Uani 0.5 1 d . U P . .
K3 K 1.0977(4) 0.3618(4) 0.1136(2) 0.0398(11) Uani 0.5 1 d . U P . .
O27 O 1.0233(14) 0.3456(11) 0.0093(7) 0.043(4) Uani 0.5 1 d . U P . .
O29 O 1.2341(15) 0.468(3) 0.203(2) 0.034(4) Uani 0.25 2 d S TU P . .
O30 O 1.109(2) 0.5547(12) 0.0940(10) 0.057(5) Uani 0.5 2 d S TU P . .
O32 O 1.2676(10) 0.5353(19) 0.0601(11) 0.060(5) Uani 0.5 2 d S TU P . .
O14 O 0.894(2) 0.4470(12) 0.0502(14) 0.020(3) Uani 0.3333 2 d S TU P . .
Nb2 Nb 0.80799(6) 0.40400(3) 0.09510(4) 0.0172(3) Uani 0.717(4) 2 d S TU P A 2
Nb1 Nb 0.80759(4) 0.40379(2) 0.49146(2) 0.01431(17) Uani 0.283(4) 2 d S TU P A 1
O28 O 0.8173(4) 0.1827(4) 0.0339(4) 0.039(3) Uani 1 2 d GS T P . .
H28A H 0.853704 0.189878 0.060218 0.059 Uiso 0.5 1 d G U P . .
H28B H 0.795141 0.219470 0.041058 0.059 Uiso 0.5 1 d G U P . .
O35 O 1.2150(15) 0.430(3) 0.209(2) 0.031(4) Uani 0.25 2 d S TU P . .
O37 O 1.1198(8) 0.2809(7) 0.3692(4) 0.020(3) Uani 0.5 1 d D U P . .
O12 O 0.8817(18) 0.4741(18) 0.0270(10) 0.017(4) Uani 0.25 1 d . U P . .
O26 O 0.9285(15) 0.4957(15) 0.0581(8) 0.022(3) Uani 0.3333 1 d . U P A .
K25 K 1.1804(3) 0.3608(6) 0.4631(3) 0.0480(18) Uani 0.5 2 d S TU P A .

loop_
_atom_site_aniso_label
_atom_site_aniso_U_11
_atom_site_aniso_U_22
_atom_site_aniso_U_33
_atom_site_aniso_U_23
_atom_site_aniso_U_13
_atom_site_aniso_U_12
W3 0.00939(16) 0.01767(18) 0.01927(17) 0.00453(13) 0.00136(13) 0.00932(14)
W4 0.01213(17) 0.0361(2) 0.02054(18) 0.00557(16) 0.00380(14) 0.01583(17)
W1 0.0068(3) 0.0172(2) 0.0155(3) -0.00056(10) -0.0011(2) 0.00342(14)
W2 0.0118(4) 0.0142(3) 0.0248(5) 0.00032(16) 0.0006(3) 0.0059(2)
P1 0.0048(13) 0.0048(13) 0.019(2) 0.000 0.000 0.0024(7)
P2 0.0068(14) 0.0068(14) 0.016(2) 0.000 0.000 0.0034(7)
O15 0.024(3) 0.007(4) 0.024(4) 0.001(3) 0.0004(16) 0.004(2)
O24 0.011(3) 0.011(3) 0.020(4) 0.000 0.000 0.0057(17)
O31 0.015(3) 0.024(3) 0.016(2) -0.003(2) 0.000(2) 0.011(3)
O33 0.014(3) 0.026(3) 0.017(2) 0.003(2) 0.001(2) 0.012(3)
O36 0.021(3) 0.030(3) 0.017(2) 0.001(2) 0.001(2) 0.021(3)
Cr7 0.0306(9) 0.0046(8) 0.0073(8) 0.0016(7) 0.0008(3) 0.0023(4)
O4 0.015(3) 0.015(3) 0.018(4) -0.0001(14) 0.0001(14) 0.009(3)
O1 0.010(3) 0.010(3) 0.018(4) -0.0010(14) 0.0010(14) 0.004(3)
O2 0.021(3) 0.021(3) 0.007(3) 0.0023(15) -0.0023(15) 0.013(3)
O6 0.017(3) 0.017(3) 0.024(4) 0.0001(17) -0.0001(17) 0.007(3)
O7 0.012(4) 0.029(3) 0.014(4) -0.0022(17) -0.004(3) 0.006(2)
O9 0.013(4) 0.018(3) 0.015(4) 0.0018(16) 0.004(3) 0.007(2)
O10 0.013(3) 0.034(4) 0.020(3) 0.001(3) -0.001(2) 0.016(3)
O13 0.016(4) 0.016(4) 0.016(4) 0.000 0.000 0.0081(19)
O3 0.021(3) 0.066(5) 0.028(3) -0.001(3) 0.001(3) 0.030(3)
O5 0.014(3) 0.014(3) 0.005(6) 0.000 0.000 0.0070(17)
O8 0.050(4) 0.026(3) 0.013(3) -0.002(2) -0.004(3) 0.028(3)
O11 0.078(5) 0.035(4) 0.014(3) -0.004(3) -0.013(3) 0.046(4)
C15 0.048(4) 0.048(4) 0.012(6) 0.001(2) -0.001(2) 0.039(5)
C18 0.067(6) 0.067(6) 0.009(6) 0.000(2) 0.000(2) 0.062(6)
O16 0.034(3) 0.034(3) 0.014(4) -0.0045(16) 0.0045(16) 0.028(4)
O17 0.020(3) 0.020(3) 0.006(6) 0.000 0.000 0.0100(17)
O19 0.037(5) 0.051(5) 0.025(4) -0.006(2) -0.011(4) 0.018(3)
O20 0.024(4) 0.016(3) 0.050(4) -0.002(3) -0.001(3) 0.007(3)
O21 0.024(4) 0.026(3) 0.051(4) 0.007(3) 0.006(3) 0.015(3)
K1 0.036(2) 0.0517(18) 0.0398(19) -0.0021(8) -0.0041(16) 0.0181(10)
Cr1 0.0149(12) 0.0154(13) 0.0086(10) 0.0002(8) 0.0024(8) 0.0086(11)
O18 0.030(5) 0.026(5) 0.019(5) 0.002(4) 0.005(4) 0.021(4)
O22 0.029(5) 0.029(6) 0.011(4) 0.004(4) 0.001(4) 0.019(4)
O23 0.017(5) 0.026(6) 0.017(5) 0.002(4) 0.000(4) 0.013(4)
C20 0.024(4) 0.016(3) 0.050(4) -0.002(3) -0.001(3) 0.007(3)
C21 0.024(4) 0.026(3) 0.051(4) 0.007(3) 0.006(3) 0.015(3)
K3 0.043(3) 0.031(2) 0.044(3) 0.004(2) 0.017(2) 0.018(2)
O27 0.063(12) 0.036(7) 0.038(6) 0.013(5) 0.015(5) 0.031(8)
O29 0.028(8) 0.009(6) 0.059(9) 0.010(6) 0.005(3) 0.005(3)
O30 0.103(18) 0.047(5) 0.042(11) -0.005(5) -0.011(9) 0.051(9)
O32 0.071(9) 0.033(6) 0.063(12) 0.018(8) 0.009(4) 0.016(3)
O14 0.018(7) 0.011(6) 0.032(6) 0.004(3) 0.008(5) 0.009(3)
Nb2 0.0118(4) 0.0142(3) 0.0248(5) 0.00032(16) 0.0006(3) 0.0059(2)
Nb1 0.0068(3) 0.0172(2) 0.0155(3) -0.00056(10) -0.0011(2) 0.00342(14)
O28 0.061(7) 0.061(7) 0.024(5) 0.002(2) -0.002(2) 0.052(7)
O35 0.019(7) 0.010(6) 0.059(8) 0.009(7) 0.005(3) 0.005(3)
O37 0.029(8) 0.015(4) 0.019(5) 0.005(4) 0.005(4) 0.014(4)
O12 0.015(8) 0.010(7) 0.029(7) 0.003(5) 0.011(5) 0.010(6)
O26 0.021(6) 0.013(6) 0.034(7) 0.003(4) 0.007(5) 0.009(4)
K25 0.051(3) 0.037(4) 0.051(4) -0.009(3) -0.0046(17) 0.019(2)

loop_
_atom_type_symbol
_atom_type_description
_atom_type_scat_dispersion_real
_atom_type_scat_dispersion_imag
_atom_type_scat_source
C C 0.0033 0.0016 'International Tables Vol C Tables 4.2.6.8 and 6.1.1.4'
H H 0.0000 0.0000 'International Tables Vol C Tables 4.2.6.8 and 6.1.1.4'
Cr Cr 0.3209 0.6236 'International Tables Vol C Tables 4.2.6.8 and 6.1.1.4'
K K 0.2009 0.2494 'International Tables Vol C Tables 4.2.6.8 and 6.1.1.4'
Nb Nb -2.0727 0.6215 'International Tables Vol C Tables 4.2.6.8 and 6.1.1.4'
O O 0.0106 0.0060 'International Tables Vol C Tables 4.2.6.8 and 6.1.1.4'
P P 0.1023 0.0942 'International Tables Vol C Tables 4.2.6.8 and 6.1.1.4'
W W -0.8490 6.8722 'International Tables Vol C Tables 4.2.6.8 and 6.1.1.4'

loop_
_exptl_crystal_face_index_h
_exptl_crystal_face_index_k
_exptl_crystal_face_index_l
_exptl_crystal_face_perp_dist
-23 11 -2 0.0127
-5 -16 -6 0.0395
23 -13 2 0.0223
5 16 6 0.0274
-22 7 8 0.0171
3 -2 35 0.0092
22 -8 0 0.0181
2 0 -35 0.0108

loop_
_geom_angle_atom_site_label_1
_geom_angle_atom_site_label_2
_geom_angle_atom_site_label_3
_geom_angle
_geom_angle_site_symmetry_1
_geom_angle_site_symmetry_3
_geom_angle_publ_flag
O33 W3 O1 81.2(3) . . ?
O33 W3 K1 49.73(18) . . ?
O33 W3 K1 49.73(18) . 5_766 ?
O36 W3 O33 164.5(3) . . ?
O36 W3 O1 83.8(3) . . ?
O36 W3 O2 90.6(3) . . ?
O36 W3 O9 88.9(3) . . ?
O36 W3 K1 145.59(18) . 5_766 ?
O36 W3 K1 145.59(18) . . ?
O1 W3 K1 126.29(19) . 5_766 ?
O1 W3 K1 126.29(19) . . ?
O2 W3 O33 89.0(3) . . ?
O2 W3 O1 73.5(3) . . ?
O2 W3 K1 83.9(2) . 5_766 ?
O2 W3 K1 83.9(2) . . ?
O9 W3 O33 85.6(3) . . ?
O9 W3 O1 84.2(3) . . ?
O9 W3 O2 157.6(3) . . ?
O9 W3 K1 108.5(3) . 5_766 ?
O9 W3 K1 108.5(3) . . ?
O10 W3 O33 95.6(3) . . ?
O10 W3 O36 99.7(3) . . ?
O10 W3 O1 172.6(3) . . ?
O10 W3 O2 99.9(3) . . ?
O10 W3 O9 102.2(3) . . ?
O10 W3 K1 48.5(2) . 5_766 ?
O10 W3 K1 48.5(2) . . ?
K1 W3 K1 0.00(13) 5_766 . ?
O31 W4 O36 163.8(3) . . ?
O31 W4 O4 81.5(3) . . ?
O31 W4 O7 88.3(3) . . ?
O31 W4 O16 91.1(3) . . ?
O36 W4 O4 82.8(3) . . ?
O7 W4 O36 86.4(3) . . ?
O7 W4 O4 84.4(3) . . ?
O7 W4 O16 157.6(3) . . ?
O3 W4 O31 99.0(3) . . ?
O3 W4 O36 97.1(3) . . ?
O3 W4 O4 173.0(3) . . ?
O3 W4 O7 102.7(4) . . ?
O3 W4 O16 99.5(4) . . ?
O16 W4 O36 88.1(3) . . ?
O16 W4 O4 73.4(3) . . ?
O15 W1 O15 85.6(5) 3_665 . ?
O15 W1 O24 72.9(3) 3_665 . ?
O15 W1 O24 72.9(3) . . ?
O15 W1 K1 153.4(2) 3_665 7_766 ?
O15 W1 K1 153.4(2) . 5_766 ?
O15 W1 K1 85.1(2) 3_665 5_766 ?
O15 W1 K1 85.1(2) 3_665 . ?
O15 W1 K1 153.4(2) . . ?
O15 W1 K1 85.1(2) . 7_766 ?
O15 W1 K25 42.4(3) . 7_766 ?
O15 W1 K25 42.4(2) 3_665 9_546 ?
O15 W1 K25 124.1(3) . 9_546 ?
O15 W1 K25 124.1(3) 3_665 7_766 ?
O24 W1 K1 127.29(13) . . ?
O24 W1 K1 127.29(13) . 5_766 ?
O24 W1 K1 127.29(13) . 7_766 ?
O24 W1 K25 101.37(10) . 9_546 ?
O24 W1 K25 101.37(10) . 7_766 ?
O33 W1 O15 158.0(3) 11 3_665 ?
O33 W1 O15 158.0(3) . . ?
O33 W1 O15 89.1(3) 11 . ?
O33 W1 O15 89.1(3) . 3_665 ?
O33 W1 O24 85.1(3) . . ?
O33 W1 O24 85.1(3) 11 . ?
O33 W1 O33 87.8(4) . 11 ?
O33 W1 K1 46.46(18) . 5_766 ?
O33 W1 K1 46.46(18) . . ?
O33 W1 K1 108.1(2) 11 . ?
O33 W1 K1 108.1(2) 11 5_766 ?
O33 W1 K1 46.46(18) 11 7_766 ?
O33 W1 K1 108.1(2) . 7_766 ?
O33 W1 K25 146.7(2) . 7_766 ?
O33 W1 K25 146.7(2) 11 9_546 ?
O33 W1 K25 60.7(2) . 9_546 ?
O33 W1 K25 60.7(2) 11 7_766 ?
O19 W1 O15 101.5(4) . 3_665 ?
O19 W1 O15 101.5(4) . . ?
O19 W1 O24 172.1(5) . . ?
O19 W1 O33 100.5(3) . 11 ?
O19 W1 O33 100.5(3) . . ?
O19 W1 K1 56.4(2) . . ?
O19 W1 K1 56.4(2) . 7_766 ?
O19 W1 K1 56.4(2) . 5_766 ?
O19 W1 K25 76.98(11) . 7_766 ?
O19 W1 K25 76.98(11) . 9_546 ?
K1 W1 K1 0.00(9) . 5_766 ?
K1 W1 K1 92.26(9) . 7_766 ?
K1 W1 K1 92.26(9) 5_766 7_766 ?
K25 W1 K1 42.71(8) 9_546 . ?
K25 W1 K1 42.71(8) 9_546 5_766 ?
K25 W1 K1 130.03(7) 7_766 5_766 ?
K25 W1 K1 130.03(7) 9_546 7_766 ?
K25 W1 K1 42.71(8) 7_766 7_766 ?
K25 W1 K1 130.03(7) 7_766 . ?
K25 W1 K25 145.8(2) 9_546 7_766 ?
O31 W2 O31 84.2(4) 11 . ?
O31 W2 O6 88.8(3) . . ?
O31 W2 O6 156.7(3) 11 . ?
O31 W2 O6 88.8(3) 11 2_655 ?
O31 W2 O6 156.7(3) . 2_655 ?
O31 W2 O13 83.6(3) . . ?
O31 W2 O13 83.6(3) 11 . ?
O31 W2 O12 102.7(7) . 11 ?
O31 W2 O12 124.8(8) 11 11 ?
O31 W2 O12 124.8(8) . . ?
O31 W2 O12 102.7(7) 11 . ?
O31 W2 O26 102.4(6) . . ?
O31 W2 O26 102.4(6) 11 11 ?
O31 W2 O26 82.7(6) . 11 ?
O31 W2 O26 82.7(6) 11 . ?
O6 W2 O6 88.9(5) 2_655 . ?
O6 W2 O13 73.5(3) . . ?
O6 W2 O13 73.5(3) 2_655 . ?
O6 W2 O12 78.4(8) 2_655 . ?
O6 W2 O12 78.4(8) . 11 ?
O6 W2 O12 99.5(7) 2_655 11 ?
O6 W2 O12 99.5(7) . . ?
O6 W2 O26 120.6(6) . . ?
O6 W2 O26 98.7(6) . 11 ?
O6 W2 O26 120.6(6) 2_655 11 ?
O6 W2 O26 98.7(6) 2_655 . ?
O14 W2 O31 103.0(10) 11 11 ?
O14 W2 O31 103.0(10) . . ?
O14 W2 O31 103.0(10) 11 . ?
O14 W2 O31 103.0(10) . 11 ?
O14 W2 O6 100.2(9) . 2_655 ?
O14 W2 O6 100.2(9) 11 2_655 ?
O14 W2 O6 100.2(9) . . ?
O14 W2 O6 100.2(9) 11 . ?
O14 W2 O13 171.0(13) 11 . ?
O14 W2 O13 171.0(13) . . ?
O14 W2 O14 0.0(17) 11 . ?
O14 W2 O12 21.8(10) 11 11 ?
O14 W2 O12 21.8(10) . 11 ?
O14 W2 O12 21.8(10) 11 . ?
O14 W2 O12 21.8(10) . . ?
O14 W2 O26 20.4(9) 11 11 ?
O14 W2 O26 20.4(9) . . ?
O14 W2 O26 20.4(9) . 11 ?
O14 W2 O26 20.4(9) 11 . ?
O12 W2 O13 151.1(8) 11 . ?
O12 W2 O13 151.1(8) . . ?
O12 W2 O12 30.3(13) . 11 ?
O26 W2 O13 164.3(6) 11 . ?
O26 W2 O13 164.3(6) . . ?
O26 W2 O12 42.2(8) . 11 ?
O26 W2 O12 29.0(9) . . ?
O26 W2 O12 29.0(9) 11 11 ?
O26 W2 O12 42.2(8) 11 . ?
O26 W2 O26 29.6(11) 11 . ?
O1 P1 O24 106.2(4) . . ?
O1 P1 O24 106.2(4) 3_665 . ?
O1 P1 O24 106.2(4) 2_655 . ?
O1 P1 O1 112.5(3) 3_665 2_655 ?
O1 P1 O1 112.5(3) . 3_665 ?
O1 P1 O1 112.5(3) . 2_655 ?
O4 P2 O4 111.1(3) . 2_655 ?
O4 P2 O4 111.1(3) . 3_665 ?
O4 P2 O4 111.1(3) 2_655 3_665 ?
O4 P2 O13 107.8(4) 2_655 . ?
O4 P2 O13 107.8(4) 3_665 . ?
O4 P2 O13 107.8(4) . . ?
W1 O15 K25 109.2(3) 2_655 7_766 ?
W1 O15 K25 109.2(3) . 7_766 ?
Nb1 O15 W1 121.8(5) . 2_655 ?
Nb1 O15 K25 109.2(3) . 7_766 ?
P1 O24 W1 123.6(3) . 2_655 ?
P1 O24 W1 123.6(3) . . ?
P1 O24 W1 123.6(3) . 3_665 ?
P1 O24 Nb1 123.6(3) . . ?
Nb1 O24 W1 92.4(4) . 2_655 ?
Nb1 O24 W1 92.4(4) . 3_665 ?
W4 O31 W2 152.0(4) . . ?
W4 O31 Nb2 152.0(4) . . ?
W3 O33 K1 100.0(2) . . ?
W3 O33 K1 100.0(2) . 5_766 ?
W3 O33 K25 119.2(3) . 9_546 ?
W1 O33 W3 149.4(3) . . ?
W1 O33 K1 105.6(2) . . ?
W1 O33 K25 90.0(3) . 9_546 ?
K1 O33 K1 0.00(15) 5_766 . ?
K1 O33 K25 52.70(14) . 9_546 ?
K1 O33 K25 52.70(14) 5_766 9_546 ?
Nb1 O33 W3 149.4(3) . . ?
Nb1 O33 K1 105.6(2) . . ?
Nb1 O33 K1 105.6(2) . 5_766 ?
Nb1 O33 K25 90.0(3) . 9_546 ?
W3 O36 W4 162.9(4) . . ?
O5 Cr7 O8 95.3(4) . 10_755 ?
O5 Cr7 O8 95.3(4) . . ?
O5 Cr7 O11 95.9(4) . . ?
O5 Cr7 O11 95.9(4) . 10_755 ?
O5 Cr7 O37 170.7(3) . 10_755 ?
O5 Cr7 O37 170.7(3) . . ?
O5 Cr7 K25 143.6(4) . . ?
O8 Cr7 O8 86.7(4) 10_755 . ?
O8 Cr7 O37 91.4(4) . 10_755 ?
O8 Cr7 O37 91.4(4) 10_755 . ?
O8 Cr7 O37 78.6(4) . . ?
O8 Cr7 O37 78.6(4) 10_755 10_755 ?
O8 Cr7 K25 59.8(2) . . ?
O8 Cr7 K25 59.8(2) 10_755 . ?
O11 Cr7 O8 168.7(3) . 10_755 ?
O11 Cr7 O8 91.0(3) 10_755 10_755 ?
O11 Cr7 O8 91.0(3) . . ?
O11 Cr7 O8 168.7(3) 10_755 . ?
O11 Cr7 O11 89.1(5) . 10_755 ?
O11 Cr7 O37 90.4(4) 10_755 . ?
O11 Cr7 O37 90.4(4) . 10_755 ?
O11 Cr7 O37 77.3(4) . . ?
O11 Cr7 O37 77.3(4) 10_755 10_755 ?
O11 Cr7 K25 109.6(2) . . ?
O11 Cr7 K25 109.6(2) 10_755 . ?
O37 Cr7 O37 18.6(6) 10_755 . ?
O37 Cr7 K25 37.8(3) 10_755 . ?
O37 Cr7 K25 37.8(3) . . ?
W4 O4 W4 91.3(3) . 12_665 ?
P2 O4 W4 127.7(3) . . ?
P2 O4 W4 127.7(3) . 12_665 ?
W3 O1 W3 90.6(3) 12_665 . ?
P1 O1 W3 129.2(2) . 12_665 ?
P1 O1 W3 129.2(2) . . ?
W3 O2 W3 122.1(4) 12_665 . ?
W2 O6 W2 120.8(5) 3_665 . ?
W4 O7 W4 148.7(5) 11 . ?
W3 O9 W3 153.3(5) . 11 ?
W3 O10 K1 105.5(3) . 5_766 ?
W3 O10 K1 105.5(3) . . ?
K1 O10 K1 0.00(17) 5_766 . ?
W2 O13 W2 92.1(4) . 2_655 ?
W2 O13 W2 92.1(4) 3_665 2_655 ?
W2 O13 W2 92.1(4) . 3_665 ?
P2 O13 W2 123.8(3) . . ?
P2 O13 W2 123.8(3) . 2_655 ?
P2 O13 W2 123.8(3) . 3_665 ?
P2 O13 Nb2 123.8(3) . . ?
Nb2 O13 W2 92.1(4) . 2_655 ?
W4 O3 K3 132.6(4) . . ?
Cr7 O5 Cr7 120.000(3) . 3_765 ?
Cr7 O5 Cr7 120.002(3) 2_645 . ?
Cr7 O5 Cr7 119.998(3) 2_645 3_765 ?
Cr7 O8 K1 136.5(3) . 5_766 ?
Cr7 O8 K1 136.5(3) . . ?
Cr7 O8 K25 89.8(3) . . ?
C15 O8 Cr7 131.5(7) . . ?
C15 O8 K1 91.2(7) . . ?
C15 O8 K1 91.2(7) . 5_766 ?
C15 O8 K25 138.3(7) . . ?
K1 O8 K1 0.0 5_766 . ?
K1 O8 K25 49.87(12) . . ?
K1 O8 K25 49.87(12) 5_766 . ?
C18 O11 Cr7 132.0(8) . . ?
O8 C15 O8 127.5(13) . 12_665 ?
O8 C15 K25 116.1(7) . 9_546 ?
O8 C15 K25 116.1(7) 12_665 9_546 ?
O11 C18 O11 126.4(13) 12_665 . ?
O11 C18 H18 116.8 . . ?
O11 C18 H18 116.8 12_665 . ?
W4 O16 W4 121.8(4) . 12_665 ?
Cr1 O17 Cr1 144.78(15) . 11_545 ?
Cr1 O17 Cr1 95.21(15) 10_755 . ?
Cr1 O17 Cr1 24.79(15) 2_645 11_545 ?
Cr1 O17 Cr1 95.21(15) 11_545 3_765 ?
Cr1 O17 Cr1 119.998(9) 10_755 11_545 ?
Cr1 O17 Cr1 119.998(9) 2_645 3_765 ?
Cr1 O17 Cr1 119.997(9) 12_665 11_545 ?
Cr1 O17 Cr1 24.79(15) . 12_665 ?
Cr1 O17 Cr1 24.79(15) 10_755 3_765 ?
Cr1 O17 Cr1 144.78(15) 10_755 2_645 ?
Cr1 O17 Cr1 144.78(15) 12_665 3_765 ?
Cr1 O17 Cr1 119.998(9) . 2_645 ?
Cr1 O17 Cr1 119.998(9) 10_755 12_665 ?
Cr1 O17 Cr1 95.21(15) 12_665 2_645 ?
Cr1 O17 Cr1 119.997(9) . 3_765 ?
W1 O19 K1 97.7(3) . . ?
K1 O19 K1 0.00(8) . 5_766 ?
K1 O19 K1 118.2(4) 7_766 . ?
K1 O19 K1 118.2(4) 7_766 5_766 ?
Nb1 O19 K1 97.7(3) . 5_766 ?
Nb1 O19 K1 97.7(3) . 7_766 ?
Nb1 O19 K1 97.7(3) . . ?
W3 K1 W3 150.42(13) . 5_766 ?
O33 K1 W3 30.29(11) . . ?
O33 K1 W3 127.10(17) 5_766 . ?
O33 K1 W3 30.29(12) 5_766 5_766 ?
O33 K1 W3 127.10(17) . 5_766 ?
O33 K1 O33 118.7(3) . 5_766 ?
O33 K1 O10 55.11(17) . . ?
O33 K1 O10 55.11(17) 5_766 5_766 ?
O33 K1 O10 116.1(2) . 5_766 ?
O33 K1 O10 116.1(2) 5_766 . ?
O33 K1 O8 136.20(19) 5_766 . ?
O33 K1 O8 97.61(17) . . ?
O33 K1 O8 136.2(2) . 5_766 ?
O33 K1 O8 97.61(17) 5_766 5_766 ?
O33 K1 O19 74.2(2) . 7_766 ?
O33 K1 O19 52.9(2) . . ?
O33 K1 O19 74.2(2) 5_766 . ?
O33 K1 O19 53.0(2) 5_766 7_766 ?
O10 K1 W3 146.33(17) 5_766 . ?
O10 K1 W3 146.33(17) . 5_766 ?
O10 K1 W3 26.02(12) 5_766 5_766 ?
O10 K1 W3 26.02(12) . . ?
O10 K1 O10 165.1(3) 5_766 . ?
O10 K1 O8 130.5(2) . 5_766 ?
O10 K1 O8 64.44(18) . . ?
O10 K1 O8 130.5(2) 5_766 . ?
O10 K1 O8 64.44(18) 5_766 5_766 ?
O10 K1 O19 99.0(2) 5_766 7_766 ?
O10 K1 O19 99.0(2) . . ?
O10 K1 O19 67.7(2) . 7_766 ?
O10 K1 O19 67.7(2) 5_766 . ?
O8 K1 W3 74.22(11) 5_766 5_766 ?
O8 K1 W3 134.41(15) 5_766 . ?
O8 K1 W3 134.41(15) . 5_766 ?
O8 K1 W3 74.22(11) . . ?
O8 K1 O8 66.1(2) . 5_766 ?
O19 K1 W3 80.48(19) 7_766 5_766 ?
O19 K1 W3 74.17(19) 7_766 . ?
O19 K1 W3 74.17(19) . 5_766 ?
O19 K1 W3 80.48(19) . . ?
O19 K1 O8 148.8(2) . . ?
O19 K1 O8 125.6(2) . 5_766 ?
O19 K1 O8 148.8(2) 7_766 5_766 ?
O19 K1 O8 125.6(2) 7_766 . ?
O19 K1 O19 61.8(4) . 7_766 ?
K1 K1 W3 0(10) 5_766 . ?
K1 K1 W3 0(10) 5_766 5_766 ?
K1 K1 O33 0(10) 5_766 5_766 ?
K1 K1 O33 0(10) 5_766 . ?
K1 K1 O10 0(10) 5_766 . ?
K1 K1 O10 0(10) 5_766 5_766 ?
K1 K1 O8 0(10) 5_766 . ?
K1 K1 O8 0(10) 5_766 5_766 ?
K1 K1 O19 0(10) 5_766 . ?
K1 K1 O19 0(10) 5_766 7_766 ?
K1 K1 K25 0(10) 5_766 9_546 ?
K25 K1 W3 87.98(16) 9_546 . ?
K25 K1 W3 101.36(16) 9_546 5_766 ?
K25 K1 O33 129.4(2) 9_546 5_766 ?
K25 K1 O33 71.8(2) 9_546 . ?
K25 K1 O10 109.6(2) 9_546 . ?
K25 K1 O10 75.4(2) 9_546 5_766 ?
K25 K1 O8 66.1(2) 9_546 5_766 ?
K25 K1 O8 82.8(2) 9_546 . ?
K25 K1 O19 138.2(3) 9_546 7_766 ?
K25 K1 O19 78.4(3) 9_546 . ?
O17 Cr1 O18 178.3(5) . . ?
O17 Cr1 O22 93.2(5) . . ?
O17 Cr1 O23 94.2(5) . . ?
O17 Cr1 C20 96.1(4) . . ?
O17 Cr1 C21 95.4(4) . . ?
O17 Cr1 K3 131.38(14) . . ?
O18 Cr1 C20 85.6(5) . . ?
O18 Cr1 C21 84.1(4) . . ?
O18 Cr1 K3 49.4(4) . . ?
O22 Cr1 O17 107.8(6) 12_665 . ?
O22 Cr1 O18 70.9(6) 12_665 . ?
O22 Cr1 O18 85.1(5) . . ?
O22 Cr1 O22 57.0(9) 12_665 . ?
O22 Cr1 O23 143.0(6) 12_665 . ?
O22 Cr1 C20 119.4(6) 12_665 . ?
O22 Cr1 C20 170.7(5) . . ?
O22 Cr1 C21 30.6(5) 12_665 . ?
O22 Cr1 C21 84.6(5) . . ?
O22 Cr1 K3 64.1(5) 12_665 . ?
O22 Cr1 K3 114.5(4) . . ?
O23 Cr1 O18 86.3(5) . . ?
O23 Cr1 O22 93.4(5) . . ?
O23 Cr1 C20 86.2(4) . . ?
O23 Cr1 C21 170.3(5) . . ?
O23 Cr1 K3 121.3(4) . . ?
C20 Cr1 C21 94.3(4) . . ?
C20 Cr1 K3 58.5(3) . . ?
C21 Cr1 K3 52.0(3) . . ?
Cr1 O18 Cr1 20.05(17) . 12_665 ?
Cr1 O18 K3 118.7(5) 12_665 . ?
Cr1 O18 K3 98.8(5) . . ?
Cr1 O22 K3 111.7(5) . 12_665 ?
Cr1 O23 Cr1 23.3(2) 12_665 . ?
O20 C20 Cr1 112.3(2) 10_755 . ?
O20 C20 H20 106.3 10_755 . ?
O20 C20 K3 103.32(18) 10_755 . ?
Cr1 C20 H20 126.3 . . ?
Cr1 C20 K3 87.5(3) . . ?
O23 C20 O20 147.5(8) 12_665 10_755 ?
O23 C20 Cr1 44.7(7) 12_665 . ?
O23 C20 H20 106.3 12_665 . ?
O23 C20 K3 98.6(8) 12_665 . ?
K3 C20 H20 47.3 . . ?
O21 C21 Cr1 112.4(2) 10_755 . ?
O21 C21 K3 56.25(17) 10_755 10_755 ?
O21 C21 K3 104.5(2) 10_755 . ?
Cr1 C21 K3 94.0(3) . . ?
Cr1 C21 K3 110.7(4) . 10_755 ?
O22 C21 O21 146.5(8) 12_665 10_755 ?
O22 C21 Cr1 45.6(7) 12_665 . ?
O22 C21 K3 145.7(9) 12_665 10_755 ?
O22 C21 K3 102.3(9) 12_665 . ?
K3 C21 K3 48.3(2) . 10_755 ?
O3 K3 O18 65.1(3) . . ?
O3 K3 C21 115.9(3) . . ?
O3 K3 O27 123.3(5) . . ?
O3 K3 O29 70.6(7) . . ?
O3 K3 O29 70.6(7) . 10_755 ?
O3 K3 O30 87.1(6) . . ?
O3 K3 O32 131.2(6) . . ?
O3 K3 O35 66.5(6) . . ?
O18 K3 C21 56.1(3) . . ?
O18 K3 O29 127.2(9) . 10_755 ?
O18 K3 O29 127.2(9) . . ?
O18 K3 O30 120.6(7) . . ?
O18 K3 O32 158.3(6) . . ?
C21 K3 O29 129.8(6) . 10_755 ?
C21 K3 O29 129.8(6) . . ?
C21 K3 O30 143.5(5) . . ?
C21 K3 O32 112.6(5) . . ?
K3 K3 O3 123.54(19) 10_755 . ?
K3 K3 O18 122.7(3) 10_755 . ?
K3 K3 C21 75.48(19) 10_755 . ?
K3 K3 O27 112.4(4) 10_755 . ?
K3 K3 O29 63.4(5) 10_755 10_755 ?
K3 K3 O29 63.4(5) 10_755 . ?
K3 K3 O30 116.5(6) 10_755 . ?
K3 K3 O32 64.1(2) 10_755 . ?
K3 K3 O35 62.2(5) 10_755 . ?
O27 K3 O18 78.1(5) . . ?
O27 K3 C21 67.9(4) . . ?
O27 K3 O29 153.5(9) . . ?
O27 K3 O29 153.5(9) . 10_755 ?
O27 K3 O30 75.8(6) . . ?
O27 K3 O32 80.3(6) . . ?
O27 K3 O35 163.7(9) . . ?
O29 K3 O29 0.0(15) 10_755 . ?
O29 K3 O30 83.2(9) . . ?
O29 K3 O30 83.2(9) 10_755 . ?
O29 K3 O32 74.6(10) . . ?
O29 K3 O32 74.6(10) 10_755 . ?
O30 K3 O32 55.4(7) . . ?
O35 K3 O18 118.0(8) . . ?
O35 K3 C21 121.8(7) . . ?
O35 K3 O29 10.5(9) . . ?
O35 K3 O29 10.5(9) . 10_755 ?
O35 K3 O30 92.7(9) . . ?
O35 K3 O32 83.7(9) . . ?
O27 O27 K3 147(3) 5_765 . ?
K3 O29 K3 53.3(9) 10_755 . ?
K3 O30 K3 160.7(10) 11 . ?
K3 O32 K3 51.8(5) . 10_755 ?
O14 O14 W2 0(10) 11 . ?
O14 O14 Nb2 0(10) 11 . ?
O14 O14 O26 0(10) 11 11 ?
O26 O14 W2 108(3) 11 . ?
O26 O14 Nb2 108(3) 11 . ?
O31 Nb2 O31 84.2(4) 11 . ?
O31 Nb2 O6 156.7(3) 11 . ?
O31 Nb2 O6 88.8(3) . . ?
O31 Nb2 O6 88.8(3) 11 2_655 ?
O31 Nb2 O6 156.7(3) . 2_655 ?
O31 Nb2 O13 83.6(3) 11 . ?
O31 Nb2 O13 83.6(3) . . ?
O31 Nb2 O12 102.7(7) 11 . ?
O31 Nb2 O12 102.7(7) . 11 ?
O31 Nb2 O12 124.8(8) 11 11 ?
O31 Nb2 O12 124.8(8) . . ?
O31 Nb2 O26 102.4(6) 11 11 ?
O31 Nb2 O26 102.4(6) . . ?
O31 Nb2 O26 82.7(6) . 11 ?
O31 Nb2 O26 82.7(6) 11 . ?
O6 Nb2 O6 88.9(5) 2_655 . ?
O6 Nb2 O13 73.5(3) . . ?
O6 Nb2 O13 73.5(3) 2_655 . ?
O6 Nb2 O12 78.4(8) 2_655 . ?
O6 Nb2 O12 78.4(8) . 11 ?
O6 Nb2 O12 99.5(7) 2_655 11 ?
O6 Nb2 O12 99.5(7) . . ?
O6 Nb2 O26 98.7(6) 2_655 . ?
O6 Nb2 O26 120.6(6) . . ?
O6 Nb2 O26 120.6(6) 2_655 11 ?
O6 Nb2 O26 98.7(6) . 11 ?
O14 Nb2 O31 103.0(10) . 11 ?
O14 Nb2 O31 103.0(10) . . ?
O14 Nb2 O31 103.0(10) 11 . ?
O14 Nb2 O31 103.0(10) 11 11 ?
O14 Nb2 O6 100.2(9) 11 2_655 ?
O14 Nb2 O6 100.2(9) . . ?
O14 Nb2 O6 100.2(9) . 2_655 ?
O14 Nb2 O6 100.2(9) 11 . ?
O14 Nb2 O13 171.0(13) . . ?
O14 Nb2 O13 171.0(13) 11 . ?
O14 Nb2 O14 0.0(17) 11 . ?
O14 Nb2 O12 21.8(10) . 11 ?
O14 Nb2 O12 21.8(10) . . ?
O14 Nb2 O12 21.8(10) 11 . ?
O14 Nb2 O12 21.8(10) 11 11 ?
O14 Nb2 O26 20.4(9) . . ?
O14 Nb2 O26 20.4(9) . 11 ?
O14 Nb2 O26 20.4(9) 11 11 ?
O14 Nb2 O26 20.4(9) 11 . ?
O12 Nb2 O13 151.1(8) . . ?
O12 Nb2 O13 151.1(8) 11 . ?
O12 Nb2 O12 30.3(13) . 11 ?
O26 Nb2 O13 164.3(6) . . ?
O26 Nb2 O13 164.3(6) 11 . ?
O26 Nb2 O12 42.2(8) 11 . ?
O26 Nb2 O12 42.2(8) . 11 ?
O26 Nb2 O12 29.0(9) . . ?
O26 Nb2 O12 29.0(9) 11 11 ?
O26 Nb2 O26 29.6(11) 11 . ?
O15 Nb1 O15 85.6(5) 3_665 . ?
O15 Nb1 O24 72.9(3) . . ?
O15 Nb1 O24 72.9(3) 3_665 . ?
O15 Nb1 K1 85.1(2) . 7_766 ?
O15 Nb1 K1 153.4(2) 3_665 7_766 ?
O15 Nb1 K1 153.4(2) . 5_766 ?
O15 Nb1 K1 85.1(2) 3_665 . ?
O15 Nb1 K1 85.1(2) 3_665 5_766 ?
O15 Nb1 K1 153.4(2) . . ?
O15 Nb1 K25 42.4(3) . 7_766 ?
O15 Nb1 K25 124.1(3) 3_665 7_766 ?
O15 Nb1 K25 42.4(2) 3_665 9_546 ?
O15 Nb1 K25 124.1(3) . 9_546 ?
O24 Nb1 K1 127.29(13) . 5_766 ?
O24 Nb1 K1 127.29(13) . 7_766 ?
O24 Nb1 K1 127.29(13) . . ?
O24 Nb1 K25 101.37(10) . 9_546 ?
O24 Nb1 K25 101.37(10) . 7_766 ?
O33 Nb1 O15 89.1(3) . 3_665 ?
O33 Nb1 O15 89.1(3) 11 . ?
O33 Nb1 O15 158.0(3) 11 3_665 ?
O33 Nb1 O15 158.0(3) . . ?
O33 Nb1 O24 85.1(3) 11 . ?
O33 Nb1 O24 85.1(3) . . ?
O33 Nb1 O33 87.8(4) . 11 ?
O33 Nb1 K1 108.1(2) 11 5_766 ?
O33 Nb1 K1 46.46(18) . . ?
O33 Nb1 K1 46.46(18) . 5_766 ?
O33 Nb1 K1 108.1(2) . 7_766 ?
O33 Nb1 K1 46.46(18) 11 7_766 ?
O33 Nb1 K1 108.1(2) 11 . ?
O33 Nb1 K25 60.7(2) 11 7_766 ?
O33 Nb1 K25 146.7(2) . 7_766 ?
O33 Nb1 K25 60.7(2) . 9_546 ?
O33 Nb1 K25 146.7(2) 11 9_546 ?
O19 Nb1 O15 101.5(4) . . ?
O19 Nb1 O15 101.5(4) . 3_665 ?
O19 Nb1 O24 172.1(5) . . ?
O19 Nb1 O33 100.5(3) . . ?
O19 Nb1 O33 100.5(3) . 11 ?
O19 Nb1 K1 56.4(2) . 7_766 ?
O19 Nb1 K1 56.4(2) . 5_766 ?
O19 Nb1 K1 56.4(2) . . ?
O19 Nb1 K25 76.98(11) . 7_766 ?
O19 Nb1 K25 76.98(11) . 9_546 ?
K1 Nb1 K1 92.26(9) 5_766 7_766 ?
K1 Nb1 K1 92.26(9) . 7_766 ?
K1 Nb1 K1 0.00(9) . 5_766 ?
K25 Nb1 K1 130.03(7) 7_766 . ?
K25 Nb1 K1 130.03(7) 7_766 5_766 ?
K25 Nb1 K1 42.71(8) 9_546 5_766 ?
K25 Nb1 K1 42.71(8) 9_546 . ?
K25 Nb1 K1 42.71(8) 7_766 7_766 ?
K25 Nb1 K1 130.03(7) 9_546 7_766 ?
K25 Nb1 K25 145.8(2) 9_546 7_766 ?
H28A O28 H28A 49.1 . 12_665 ?
H28A O28 H28B 104.3 . . ?
H28A O28 H28B 104.3 12_665 12_665 ?
H28A O28 H28B 111.3 . 12_665 ?
H28B O28 H28A 111.2 . 12_665 ?
H28B O28 H28B 15.9 . 12_665 ?
K3 O35 K3 55.6(10) 10_755 . ?
Cr7 O37 K25 113.3(5) . . ?
O14 O12 W2 49(3) 11 . ?
O14 O12 Nb2 49(3) 11 . ?
O14 O12 O12 48(3) 11 11 ?
O14 O12 O26 17(3) 11 11 ?
O14 O12 O26 45(2) 11 . ?
O12 O12 W2 74.8(7) 11 . ?
O12 O12 Nb2 74.8(7) 11 . ?
O12 O12 O26 44.1(11) 11 11 ?
O26 O12 W2 66.4(14) 11 . ?
O26 O12 W2 71.7(19) . . ?
O26 O12 Nb2 71.7(19) . . ?
O26 O12 Nb2 66.4(14) 11 . ?
O26 O12 O12 88(2) . 11 ?
O26 O12 O26 44(2) . 11 ?
O12 O26 W2 79(2) . . ?
O12 O26 Nb2 79(2) . . ?
O12 O26 O26 92(2) . 11 ?
O26 O26 W2 75.2(6) 11 . ?
O26 O26 Nb2 75.2(6) 11 . ?
W1 K25 Cr7 148.93(14) 8_666 . ?
W1 K25 Cr7 148.94(14) 7_766 . ?
O15 K25 W1 28.42(9) 7_766 7_766 ?
O15 K25 W1 28.42(9) 7_766 8_666 ?
O15 K25 O33 50.9(2) 7_766 5_766 ?
O15 K25 O33 50.9(2) 7_766 8_666 ?
O15 K25 Cr7 151.0(4) 7_766 . ?
O15 K25 O8 154.65(18) 7_766 . ?
O15 K25 O8 154.65(18) 7_766 10_755 ?
O15 K25 C15 129.6(4) 7_766 8_666 ?
O33 K25 W1 62.60(17) 8_666 7_766 ?
O33 K25 W1 29.27(12) 5_766 7_766 ?
O33 K25 W1 62.60(17) 5_766 8_666 ?
O33 K25 W1 29.27(12) 8_666 8_666 ?
O33 K25 O33 55.8(2) 8_666 5_766 ?
O33 K25 Cr7 148.41(17) 8_666 . ?
O33 K25 Cr7 148.41(17) 5_766 . ?
O33 K25 O8 148.2(3) 5_766 10_755 ?
O33 K25 O8 118.4(2) 8_666 10_755 ?
O33 K25 O8 118.4(2) 5_766 . ?
O33 K25 O8 148.2(3) 8_666 . ?
O33 K25 C15 85.7(3) 8_666 8_666 ?
O33 K25 C15 85.7(3) 5_766 8_666 ?
O8 K25 W1 130.19(12) . 7_766 ?
O8 K25 W1 176.8(2) 10_755 7_766 ?
O8 K25 W1 176.8(2) . 8_666 ?
O8 K25 W1 130.19(12) 10_755 8_666 ?
O8 K25 Cr7 30.34(13) . . ?
O8 K25 Cr7 30.34(13) 10_755 . ?
O8 K25 O8 47.3(3) 10_755 . ?
C15 K25 W1 115.0(3) 8_666 8_666 ?
C15 K25 W1 115.0(3) 8_666 7_766 ?
C15 K25 Cr7 79.4(3) 8_666 . ?
C15 K25 O8 62.6(3) 8_666 10_755 ?
C15 K25 O8 62.6(3) 8_666 . ?
O37 K25 W1 132.9(4) . 8_666 ?
O37 K25 W1 124.6(3) 10_755 8_666 ?
O37 K25 W1 124.6(3) . 7_766 ?
O37 K25 W1 132.9(4) 10_755 7_766 ?
O37 K25 O15 122.6(4) 10_755 7_766 ?
O37 K25 O15 122.6(4) . 7_766 ?
O37 K25 O33 156.2(3) 10_755 5_766 ?
O37 K25 O33 142.7(3) 10_755 8_666 ?
O37 K25 O33 156.2(3) . 8_666 ?
O37 K25 O33 142.7(3) . 5_766 ?
O37 K25 Cr7 28.9(2) 10_755 . ?
O37 K25 Cr7 28.9(2) . . ?
O37 K25 O8 55.9(3) 10_755 . ?
O37 K25 O8 55.9(3) . 10_755 ?
O37 K25 O8 48.5(3) 10_755 10_755 ?
O37 K25 O8 48.5(3) . . ?
O37 K25 C15 107.3(4) . 8_666 ?
O37 K25 C15 107.3(4) 10_755 8_666 ?
O37 K25 O37 14.7(5) . 10_755 ?

loop_
_geom_bond_atom_site_label_1
_geom_bond_atom_site_label_2
_geom_bond_distance
_geom_bond_site_symmetry_2
_geom_bond_publ_flag
W3 O33 1.941(6) . ?
W3 O36 1.877(6) . ?
W3 O1 2.347(6) . ?
W3 O2 1.907(4) . ?
W3 O9 1.8961(19) . ?
W3 O10 1.725(6) . ?
W3 K1 3.7890(12) 5_766 ?
W3 K1 3.7890(12) . ?
W4 O31 1.870(6) . ?
W4 O36 1.936(6) . ?
W4 O4 2.357(6) . ?
W4 O7 1.893(2) . ?
W4 O3 1.717(7) . ?
W4 O16 1.930(4) . ?
W1 O15 1.956(4) . ?
W1 O15 1.956(4) 3_665 ?
W1 O24 2.368(8) . ?
W1 O33 1.898(6) . ?
W1 O33 1.898(6) 11 ?
W1 O19 1.722(11) . ?
W1 K1 3.900(3) 7_766 ?
W1 K1 3.900(3) 5_766 ?
W1 K1 3.900(3) . ?
W1 K25 3.881(7) 9_546 ?
W1 K25 3.882(7) 7_766 ?
W2 O31 1.946(6) . ?
W2 O31 1.946(6) 11 ?
W2 O6 1.971(5) 2_655 ?
W2 O6 1.971(5) . ?
W2 O13 2.382(8) . ?
W2 O14 1.64(3) 11 ?
W2 O14 1.64(3) . ?
W2 O12 2.06(2) . ?
W2 O12 2.06(2) 11 ?
W2 O26 1.99(2) . ?
W2 O26 1.99(2) 11 ?
P1 O24 1.592(16) . ?
P1 O1 1.528(8) . ?
P1 O1 1.528(8) 2_655 ?
P1 O1 1.528(8) 3_665 ?
P2 O4 1.535(9) 2_655 ?
P2 O4 1.535(9) . ?
P2 O4 1.535(9) 3_665 ?
P2 O13 1.582(16) . ?
O15 Nb1 1.956(4) . ?
O15 K25 2.771(12) 7_766 ?
O24 Nb1 2.368(8) . ?
O31 Nb2 1.946(6) . ?
O33 K1 2.935(6) 5_766 ?
O33 K1 2.935(6) . ?
O33 Nb1 1.898(6) . ?
O33 K25 3.385(9) 9_546 ?
Cr7 O5 1.8971(19) . ?
Cr7 O8 1.980(7) . ?
Cr7 O8 1.980(7) 10_755 ?
Cr7 O11 1.975(7) 10_755 ?
Cr7 O11 1.975(7) . ?
Cr7 O37 2.064(10) 10_755 ?
Cr7 O37 2.064(10) . ?
Cr7 K25 3.919(8) . ?
O6 Nb2 1.971(5) . ?
O10 K1 2.944(6) . ?
O10 K1 2.944(6) 5_766 ?
O13 Nb2 2.382(8) . ?
O3 K3 2.815(8) . ?
O8 C15 1.252(9) . ?
O8 K1 3.332(7) . ?
O8 K1 3.332(7) 5_766 ?
O8 K25 3.389(10) . ?
O11 C18 1.261(10) . ?
C15 K25 3.387(17) 9_546 ?
C18 H18 0.9300 . ?
O17 Cr1 1.900(3) 10_755 ?
O17 Cr1 1.900(3) 3_765 ?
O17 Cr1 1.900(3) 2_645 ?
O17 Cr1 1.900(3) . ?
O17 Cr1 1.900(3) 12_665 ?
O17 Cr1 1.900(3) 11_545 ?
O19 K1 3.277(7) 7_766 ?
O19 K1 3.277(7) 5_766 ?
O19 K1 3.277(7) . ?
O19 Nb1 1.722(11) . ?
K1 K1 0.000000(12) 5_766 ?
K1 K25 2.834(4) 9_546 ?
Cr1 O18 2.027(13) . ?
Cr1 O22 1.564(12) 12_665 ?
Cr1 O22 1.962(13) . ?
Cr1 O23 1.958(12) . ?
Cr1 C20 2.121(9) . ?
Cr1 C21 2.125(9) . ?
Cr1 K3 3.795(6) . ?
O18 K3 2.914(15) . ?
O22 K3 3.415(14) 12_665 ?
C20 H20 0.9300 . ?
C20 K3 3.240(10) . ?
C21 K3 2.998(10) . ?
C21 K3 3.491(10) 10_755 ?
K3 K3 2.691(11) 10_755 ?
K3 O27 2.820(17) . ?
K3 O29 3.00(5) 10_755 ?
K3 O29 3.00(5) . ?
K3 O30 3.068(7) . ?
K3 O32 3.08(2) . ?
K3 O35 2.89(5) . ?
O27 O27 0.80(3) 5_765 ?
O29 O29 0.00(11) 10_755 ?
O14 O14 0.00(9) 11 ?
O14 Nb2 1.64(3) . ?
O14 O26 0.73(3) 11 ?
Nb2 O12 2.06(2) 11 ?
Nb2 O12 2.06(2) . ?
Nb2 O26 1.99(2) . ?
Nb2 O26 1.99(2) 11 ?
Nb1 K25 3.881(7) 9_546 ?
Nb1 K25 3.882(7) 7_766 ?
O28 H28A 0.8487 . ?
O28 H28B 0.8533 . ?
O28 H28B 0.85(11) 12_665 ?
O37 K25 2.614(14) . ?
O12 O12 1.08(5) 11 ?
O12 O26 1.01(3) . ?
O12 O26 1.46(3) 11 ?
O26 O26 1.02(4) 11 ?

loop_
_geom_torsion_atom_site_label_1
_geom_torsion_atom_site_label_2
_geom_torsion_atom_site_label_3
_geom_torsion_atom_site_label_4
_geom_torsion
_geom_torsion_site_symmetry_1
_geom_torsion_site_symmetry_2
_geom_torsion_site_symmetry_3
_geom_torsion_site_symmetry_4
_geom_torsion_publ_flag
W3 O33 Nb1 O15 54.3(12) . . . . ?
W3 O33 Nb1 O15 130.3(7) . . . 3_665 ?
W3 O33 Nb1 O24 57.4(7) . . . . ?
W3 O33 Nb1 O33 -27.8(8) . . . 11 ?
W3 O33 Nb1 O19 -128.1(7) . . . . ?
W3 O33 Nb1 K1 -70.3(7) . . . 7_766 ?
W3 O33 Nb1 K1 -145.6(8) . . . . ?
W3 O33 Nb1 K1 -145.6(8) . . . 5_766 ?
W3 O33 Nb1 K25 -45.9(9) . . . 7_766 ?
W3 O33 Nb1 K25 163.4(8) . . . 9_546 ?
W2 O12 O26 O26 74.6(4) . . . 11 ?
O15 W1 O33 W3 130.3(7) 3_665 . . . ?
O15 W1 O33 W3 54.3(12) . . . . ?
O15 W1 O33 K1 -160.1(7) . . . . ?
O15 W1 O33 K1 -84.1(3) 3_665 . . . ?
O15 W1 O33 K1 -160.1(7) . . . 5_766 ?
O15 W1 O33 K1 -84.1(3) 3_665 . . 5_766 ?
O15 W1 O33 K25 -109.1(8) . . . 9_546 ?
O15 W1 O33 K25 -33.1(3) 3_665 . . 9_546 ?
O15 W1 O19 K1 -163.9(3) 3_665 . . 7_766 ?
O15 W1 O19 K1 76.1(4) 3_665 . . 5_766 ?
O15 W1 O19 K1 163.9(3) . . . 5_766 ?
O15 W1 O19 K1 76.1(4) 3_665 . . . ?
O15 W1 O19 K1 163.9(3) . . . . ?
O15 W1 O19 K1 -76.1(4) . . . 7_766 ?
O24 W1 O33 W3 57.4(7) . . . . ?
O24 W1 O33 K1 -157.0(3) . . . 5_766 ?
O24 W1 O33 K1 -157.0(3) . . . . ?
O24 W1 O33 K25 -106.0(2) . . . 9_546 ?
O24 P1 O1 W3 66.5(5) . . . 12_665 ?
O24 P1 O1 W3 -66.5(5) . . . . ?
O31 W4 O7 W4 23.4(10) . . . 11 ?
O31 W4 O3 K3 -11.8(6) . . . . ?
O31 W2 O14 O14 0.0(4) . . . 11 ?
O31 W2 O14 O14 0.0(7) 11 . . 11 ?
O31 W2 O14 O26 91(3) 11 . . 11 ?
O31 W2 O14 O26 4(4) . . . 11 ?
O33 W3 O36 W4 70.0(18) . . . . ?
O33 W3 O9 W3 -31.2(11) . . . 11 ?
O33 W3 O10 K1 17.3(3) . . . 5_766 ?
O33 W3 O10 K1 17.3(3) . . . . ?
O33 W1 O33 W3 -27.8(8) 11 . . . ?
O33 W1 O33 K1 117.76(18) 11 . . . ?
O33 W1 O33 K1 117.76(18) 11 . . 5_766 ?
O33 W1 O33 K25 168.78(10) 11 . . 9_546 ?
O33 W1 O19 K1 -15.1(3) . . . . ?
O33 W1 O19 K1 -104.8(3) 11 . . . ?
O33 W1 O19 K1 -15.1(3) . . . 5_766 ?
O33 W1 O19 K1 15.1(3) 11 . . 7_766 ?
O33 W1 O19 K1 -104.8(3) 11 . . 5_766 ?
O33 W1 O19 K1 104.8(3) . . . 7_766 ?
O36 W3 O9 W3 134.2(11) . . . 11 ?
O36 W3 O10 K1 -165.0(3) . . . . ?
O36 W3 O10 K1 -165.0(3) . . . 5_766 ?
O36 W4 O31 W2 45.1(15) . . . . ?
O36 W4 O31 Nb2 45.1(15) . . . . ?
O36 W4 O7 W4 -141.3(10) . . . 11 ?
O36 W4 O3 K3 170.1(5) . . . . ?
Cr7 O8 C15 O8 -1(2) . . . 12_665 ?
Cr7 O8 C15 K25 -174.2(4) . . . 9_546 ?
Cr7 O11 C18 O11 -3(2) . . . 12_665 ?
O4 W4 O31 W2 58.8(8) . . . . ?
O4 W4 O31 Nb2 58.8(8) . . . . ?
O4 W4 O7 W4 -58.2(10) . . . 11 ?
O4 P2 O4 W4 177.40(12) 2_655 . . 12_665 ?
O4 P2 O4 W4 53.1(9) 3_665 . . 12_665 ?
O4 P2 O4 W4 -53.1(9) 2_655 . . . ?
O4 P2 O4 W4 -177.40(12) 3_665 . . . ?
O4 P2 O13 W2 180.000(1) 2_655 . . 3_665 ?
O4 P2 O13 W2 -60.000(1) 2_655 . . 2_655 ?
O4 P2 O13 W2 60.000(1) 3_665 . . 2_655 ?
O4 P2 O13 W2 60.000(1) 2_655 . . . ?
O4 P2 O13 W2 60.000(2) . . . 3_665 ?
O4 P2 O13 W2 180.000(1) 3_665 . . . ?
O4 P2 O13 W2 180.000(1) . . . 2_655 ?
O4 P2 O13 W2 -60.000(1) 3_665 . . 3_665 ?
O4 P2 O13 W2 -60.000(1) . . . . ?
O4 P2 O13 Nb2 -60.000(1) . . . . ?
O4 P2 O13 Nb2 60.000(1) 2_655 . . . ?
O4 P2 O13 Nb2 180.000(1) 3_665 . . . ?
O1 W3 O36 W4 85.1(12) . . . . ?
O1 W3 O9 W3 50.4(11) . . . 11 ?
O1 P1 O24 W1 180.001(1) . . . 2_655 ?
O1 P1 O24 W1 60.000(2) . . . . ?
O1 P1 O24 W1 -60.002(1) 2_655 . . . ?
O1 P1 O24 W1 180.002(1) 3_665 . . . ?
O1 P1 O24 W1 179.996(1) 2_655 . . 3_665 ?
O1 P1 O24 W1 -60.001(1) . . . 3_665 ?
O1 P1 O24 W1 60.001(1) 3_665 . . 3_665 ?
O1 P1 O24 W1 -59.997(2) 3_665 . . 2_655 ?
O1 P1 O24 W1 59.998(2) 2_655 . . 2_655 ?
O1 P1 O24 Nb1 -60.002(1) 2_655 . . . ?
O1 P1 O24 Nb1 60.000(2) . . . . ?
O1 P1 O24 Nb1 180.002(1) 3_665 . . . ?
O1 P1 O1 W3 -177.70(13) 2_655 . . 12_665 ?
O1 P1 O1 W3 49.3(10) 2_655 . . . ?
O1 P1 O1 W3 -49.3(10) 3_665 . . 12_665 ?
O1 P1 O1 W3 177.70(13) 3_665 . . . ?
O2 W3 O36 W4 158.4(12) . . . . ?
O2 W3 O9 W3 45.2(17) . . . 11 ?
O2 W3 O10 K1 -72.7(3) . . . . ?
O2 W3 O10 K1 -72.7(3) . . . 5_766 ?
O6 W2 O14 O14 0.0(7) 2_655 . . 11 ?
O6 W2 O14 O14 0.0(4) . . . 11 ?
O6 W2 O14 O26 -88(4) . . . 11 ?
O6 W2 O14 O26 -178(3) 2_655 . . 11 ?
O7 W4 O31 W2 -25.7(8) . . . . ?
O7 W4 O31 Nb2 -25.7(8) . . . . ?
O7 W4 O3 K3 -102.0(6) . . . . ?
O9 W3 O36 W4 0.8(13) . . . . ?
O9 W3 O10 K1 104.0(3) . . . . ?
O9 W3 O10 K1 104.0(3) . . . 5_766 ?
O10 W3 O36 W4 -101.4(12) . . . . ?
O10 W3 O9 W3 -126.0(11) . . . 11 ?
O13 P2 O4 W4 -64.7(5) . . . 12_665 ?
O13 P2 O4 W4 64.7(5) . . . . ?
O3 W4 O31 W2 -128.3(8) . . . . ?
O3 W4 O31 Nb2 -128.3(8) . . . . ?
O3 W4 O7 W4 122.3(10) . . . 11 ?
O8 Cr7 O5 Cr7 -133.6(7) . . . 3_765 ?
O8 Cr7 O5 Cr7 -46.5(7) 10_755 . . 3_765 ?
O8 Cr7 O5 Cr7 133.6(7) 10_755 . . 2_645 ?
O8 Cr7 O5 Cr7 46.5(7) . . . 2_645 ?
O11 Cr7 O5 Cr7 -45.1(8) . . . 2_645 ?
O11 Cr7 O5 Cr7 45.1(8) 10_755 . . 3_765 ?
O11 Cr7 O5 Cr7 -134.8(7) 10_755 . . 2_645 ?
O11 Cr7 O5 Cr7 134.8(7) . . . 3_765 ?
O16 W4 O31 W2 131.9(8) . . . . ?
O16 W4 O31 Nb2 131.9(8) . . . . ?
O16 W4 O7 W4 -65.3(15) . . . 11 ?
O16 W4 O3 K3 80.9(6) . . . . ?
O19 W1 O33 W3 -128.1(7) . . . . ?
O19 W1 O33 K1 17.5(4) . . . . ?
O19 W1 O33 K1 17.5(4) . . . 5_766 ?
O19 W1 O33 K25 68.5(3) . . . 9_546 ?
K1 W3 O36 W4 -121.5(11) . . . . ?
K1 W3 O36 W4 -121.5(11) 5_766 . . . ?
K1 W3 O9 W3 -76.0(11) . . . 11 ?
K1 W3 O9 W3 -76.0(11) 5_766 . . 11 ?
K1 W3 O10 K1 0.000(1) . . . 5_766 ?
K1 W3 O10 K1 0.000(1) 5_766 . . . ?
K1 W1 O33 W3 -70.3(7) 7_766 . . . ?
K1 W1 O33 W3 -145.6(8) 5_766 . . . ?
K1 W1 O33 W3 -145.6(8) . . . . ?
K1 W1 O33 K1 75.3(2) 7_766 . . . ?
K1 W1 O33 K1 0.000(2) 5_766 . . . ?
K1 W1 O33 K1 75.3(2) 7_766 . . 5_766 ?
K1 W1 O33 K1 0.000(2) . . . 5_766 ?
K1 W1 O33 K25 51.02(16) . . . 9_546 ?
K1 W1 O33 K25 126.33(11) 7_766 . . 9_546 ?
K1 W1 O33 K25 51.02(16) 5_766 . . 9_546 ?
K1 W1 O19 K1 120.0(5) . . . 7_766 ?
K1 W1 O19 K1 0.000(2) 5_766 . . . ?
K1 W1 O19 K1 120.0(5) 5_766 . . 7_766 ?
K1 W1 O19 K1 0.000(2) . . . 5_766 ?
K1 W1 O19 K1 -120.0(5) 7_766 . . . ?
K1 W1 O19 K1 -120.0(5) 7_766 . . 5_766 ?
K1 O33 Nb1 O15 -160.1(7) 5_766 . . . ?
K1 O33 Nb1 O15 -84.1(3) . . . 3_665 ?
K1 O33 Nb1 O15 -160.1(7) . . . . ?
K1 O33 Nb1 O15 -84.1(3) 5_766 . . 3_665 ?
K1 O33 Nb1 O24 -157.0(3) . . . . ?
K1 O33 Nb1 O24 -157.0(3) 5_766 . . . ?
K1 O33 Nb1 O33 117.76(19) . . . 11 ?
K1 O33 Nb1 O33 117.76(19) 5_766 . . 11 ?
K1 O33 Nb1 O19 17.5(4) 5_766 . . . ?
K1 O33 Nb1 O19 17.5(4) . . . . ?
K1 O33 Nb1 K1 0.000(2) 5_766 . . . ?
K1 O33 Nb1 K1 75.3(2) . . . 7_766 ?
K1 O33 Nb1 K1 75.3(2) 5_766 . . 7_766 ?
K1 O33 Nb1 K1 0.000(2) . . . 5_766 ?
K1 O33 Nb1 K25 -51.02(16) . . . 9_546 ?
K1 O33 Nb1 K25 99.7(3) . . . 7_766 ?
K1 O33 Nb1 K25 99.7(3) 5_766 . . 7_766 ?
K1 O33 Nb1 K25 -51.02(16) 5_766 . . 9_546 ?
K1 O8 C15 O8 169.6(14) . . . 12_665 ?
K1 O8 C15 O8 169.6(14) 5_766 . . 12_665 ?
K1 O8 C15 K25 -3.4(7) . . . 9_546 ?
K1 O8 C15 K25 -3.4(7) 5_766 . . 9_546 ?
K1 O19 Nb1 O15 163.9(3) 5_766 . . . ?
K1 O19 Nb1 O15 163.9(3) . . . . ?
K1 O19 Nb1 O15 -163.9(3) 7_766 . . 3_665 ?
K1 O19 Nb1 O15 -76.1(4) 7_766 . . . ?
K1 O19 Nb1 O15 76.1(4) . . . 3_665 ?
K1 O19 Nb1 O15 76.1(4) 5_766 . . 3_665 ?
K1 O19 Nb1 O33 -104.8(3) 5_766 . . 11 ?
K1 O19 Nb1 O33 -104.8(3) . . . 11 ?
K1 O19 Nb1 O33 15.1(3) 7_766 . . 11 ?
K1 O19 Nb1 O33 104.8(3) 7_766 . . . ?
K1 O19 Nb1 O33 -15.1(3) 5_766 . . . ?
K1 O19 Nb1 O33 -15.1(3) . . . . ?
K1 O19 Nb1 K1 120.0(5) 7_766 . . . ?
K1 O19 Nb1 K1 -120.0(5) 5_766 . . 7_766 ?
K1 O19 Nb1 K1 -120.0(5) . . . 7_766 ?
K1 O19 Nb1 K1 0.000(2) 5_766 . . . ?
K1 O19 Nb1 K1 0.000(2) . . . 5_766 ?
K1 O19 Nb1 K1 120.0(5) 7_766 . . 5_766 ?
K1 O19 Nb1 K25 -161.2(3) . . . 7_766 ?
K1 O19 Nb1 K25 -41.24(19) 7_766 . . 7_766 ?
K1 O19 Nb1 K25 41.24(19) . . . 9_546 ?
K1 O19 Nb1 K25 -161.2(3) 5_766 . . 7_766 ?
K1 O19 Nb1 K25 161.2(3) 7_766 . . 9_546 ?
K1 O19 Nb1 K25 41.24(19) 5_766 . . 9_546 ?
Cr1 O17 Cr1 O22 133.0(8) 3_765 . . . ?
Cr1 O17 Cr1 O22 -48.4(14) 11_545 . . . ?
Cr1 O17 Cr1 O22 -104.7(14) 11_545 . . 12_665 ?
Cr1 O17 Cr1 O22 132.8(6) 10_755 . . . ?
Cr1 O17 Cr1 O22 -104.3(9) 2_645 . . 12_665 ?
Cr1 O17 Cr1 O22 -48.0(8) 2_645 . . . ?
Cr1 O17 Cr1 O22 76.7(9) 3_765 . . 12_665 ?
Cr1 O17 Cr1 O22 76.5(7) 10_755 . . 12_665 ?
Cr1 O17 Cr1 O22 -47.6(4) 12_665 . . . ?
Cr1 O17 Cr1 O22 -103.8(5) 12_665 . . 12_665 ?
Cr1 O17 Cr1 O23 -133.6(6) 10_755 . . . ?
Cr1 O17 Cr1 O23 45.2(14) 11_545 . . . ?
Cr1 O17 Cr1 O23 -133.4(8) 3_765 . . . ?
Cr1 O17 Cr1 O23 46.0(4) 12_665 . . . ?
Cr1 O17 Cr1 O23 45.6(8) 2_645 . . . ?
Cr1 O17 Cr1 C20 132.6(3) 12_665 . . . ?
Cr1 O17 Cr1 C20 131.8(13) 11_545 . . . ?
Cr1 O17 Cr1 C20 -46.8(8) 3_765 . . . ?
Cr1 O17 Cr1 C20 -47.0(6) 10_755 . . . ?
Cr1 O17 Cr1 C20 132.2(7) 2_645 . . . ?
Cr1 O17 Cr1 C21 -133.3(13) 11_545 . . . ?
Cr1 O17 Cr1 C21 -132.5(3) 12_665 . . . ?
Cr1 O17 Cr1 C21 -132.9(7) 2_645 . . . ?
Cr1 O17 Cr1 C21 47.9(6) 10_755 . . . ?
Cr1 O17 Cr1 C21 48.1(8) 3_765 . . . ?
Cr1 O17 Cr1 K3 -175.1(4) 2_645 . . . ?
Cr1 O17 Cr1 K3 5.7(8) 10_755 . . . ?
Cr1 O17 Cr1 K3 5.9(11) 3_765 . . . ?
Cr1 O17 Cr1 K3 -174.7(3) 12_665 . . . ?
Cr1 O17 Cr1 K3 -175.5(9) 11_545 . . . ?
O14 W2 O14 O26 0(22) 11 . . 11 ?
O14 O14 Nb2 O31 0.0(4) 11 . . . ?
O14 O14 Nb2 O31 0.0(7) 11 . . 11 ?
O14 O14 Nb2 O6 0.0(7) 11 . . 2_655 ?
O14 O14 Nb2 O6 0.0(4) 11 . . . ?
O14 O14 Nb2 O12 0(3) 11 . . 11 ?
O14 O14 Nb2 O12 0.0(18) 11 . . . ?
O14 O14 Nb2 O26 0(2) 11 . . . ?
O14 O14 Nb2 O26 0(3) 11 . . 11 ?
O14 O12 O26 W2 -50(3) 11 . . . ?
O14 O12 O26 Nb2 -50(3) 11 . . . ?
O14 O12 O26 O26 25(3) 11 . . 11 ?
Nb2 O12 O26 O26 74.6(4) . . . 11 ?
O12 W2 O14 O14 0.0(18) . . . 11 ?
O12 W2 O14 O14 0(3) 11 . . 11 ?
O12 W2 O14 O26 -88(2) 11 . . 11 ?
O12 W2 O14 O26 -178(6) . . . 11 ?
O12 O12 O26 W2 -74.6(4) 11 . . . ?
O12 O12 O26 Nb2 -74.6(4) 11 . . . ?
O12 O12 O26 O26 -0.005(7) 11 . . 11 ?
O26 W2 O14 O14 0(2) . . . 11 ?
O26 W2 O14 O14 0(3) 11 . . 11 ?
O26 W2 O14 O26 94(7) . . . 11 ?
O26 O14 Nb2 O31 91(3) 11 . . 11 ?
O26 O14 Nb2 O31 4(4) 11 . . . ?
O26 O14 Nb2 O6 -88(4) 11 . . . ?
O26 O14 Nb2 O6 -178(3) 11 . . 2_655 ?
O26 O14 Nb2 O14 0(12) 11 . . 11 ?
O26 O14 Nb2 O12 -88(2) 11 . . 11 ?
O26 O14 Nb2 O12 -178(6) 11 . . . ?
O26 O14 Nb2 O26 94(7) 11 . . . ?
O26 O12 O26 W2 -74.6(4) 11 . . . ?
O26 O12 O26 Nb2 -74.6(4) 11 . . . ?
K25 W1 O33 W3 -45.9(9) 7_766 . . . ?
K25 W1 O33 W3 163.4(8) 9_546 . . . ?
K25 W1 O33 K1 -51.02(16) 9_546 . . . ?
K25 W1 O33 K1 99.7(3) 7_766 . . . ?
K25 W1 O33 K1 99.7(3) 7_766 . . 5_766 ?
K25 W1 O33 K1 -51.02(16) 9_546 . . 5_766 ?
K25 W1 O33 K25 150.8(3) 7_766 . . 9_546 ?
K25 W1 O19 K1 -161.2(3) 7_766 . . . ?
K25 W1 O19 K1 41.24(19) 9_546 . . 5_766 ?
K25 W1 O19 K1 41.24(19) 9_546 . . . ?
K25 W1 O19 K1 -41.24(19) 7_766 . . 7_766 ?
K25 W1 O19 K1 161.2(3) 9_546 . . 7_766 ?
K25 W1 O19 K1 -161.2(3) 7_766 . . 5_766 ?
K25 O33 Nb1 O15 -109.1(8) 9_546 . . . ?
K25 O33 Nb1 O15 -33.1(3) 9_546 . . 3_665 ?
K25 O33 Nb1 O24 -106.0(2) 9_546 . . . ?
K25 O33 Nb1 O33 168.78(10) 9_546 . . 11 ?
K25 O33 Nb1 O19 68.5(3) 9_546 . . . ?
K25 O33 Nb1 K1 126.33(11) 9_546 . . 7_766 ?
K25 O33 Nb1 K1 51.02(16) 9_546 . . 5_766 ?
K25 O33 Nb1 K1 51.02(16) 9_546 . . . ?
K25 O33 Nb1 K25 150.8(3) 9_546 . . 7_766 ?
K25 Cr7 O5 Cr7 -90.0(7) . . . 3_765 ?
K25 Cr7 O5 Cr7 90.0(7) . . . 2_645 ?
K25 O8 C15 O8 -171.1(6) . . . 12_665 ?
K25 O8 C15 K25 15.9(15) . . . 9_546 ?

loop_
_platon_squeeze_void_nr
_platon_squeeze_void_average_x
_platon_squeeze_void_average_y
_platon_squeeze_void_average_z
_platon_squeeze_void_volume
_platon_squeeze_void_count_electrons
_platon_squeeze_void_content
1 0.000 0.000 0.000 6 2 ' '
2 0.000 0.000 0.246 7 -1 ' '
3 0.000 0.000 0.500 6 1 ' '
4 0.000 0.000 0.754 7 -1 ' '
5 0.333 0.667 0.297 311 179 ' '
6 0.667 0.333 0.703 311 179 ' '

loop_
_exptl_oxdiff_crystal_face_indexfrac_h
_exptl_oxdiff_crystal_face_indexfrac_k
_exptl_oxdiff_crystal_face_indexfrac_l
_exptl_oxdiff_crystal_face_x
_exptl_oxdiff_crystal_face_y
_exptl_oxdiff_crystal_face_z
-22.7459 10.8367 -2.3294 0.1135 0.0845 0.9899
-5.4674 -16.0832 -6.4185 -0.7295 -0.5471 0.4105
22.7151 -12.8234 1.6988 -0.1944 -0.1452 -0.9701
5.0696 16.3666 6.4072 0.7353 0.5515 -0.3940
-21.8125 7.3653 8.0471 0.2157 -0.2317 0.9486
2.6355 -2.0377 34.8675 0.6669 -0.7188 -0.1965
22.4624 -7.8395 -0.3313 -0.0683 0.0728 -0.9950
1.7913 0.4925 -34.9260 -0.6802 0.7330 0.0004
